data_4104172
loop_
_publ_author_name
'Edwin Otten'
'Aurora A. Batinas'
'Auke Meetsma'
'Bart Hessen'

_publ_contact_author_address
;
Crystal Structure Center, Chemical Physics,
  Zernike Institute for Advanced Materials,
  University of Groningen,
  Nijenborgh 4,
  NL-9747 AG Groningen, The Netherlands.
;
_publ_contact_author_email A.Meetsma@rug.nl
_publ_contact_author_fax '+31 50 3634441'
_publ_contact_author_name
;
   Drs. A. Meetsma
;
_publ_contact_author_phone '+31 50 3634368'
_publ_section_title
;
 Versatile Coordination of Cyclopentadienyl-Arene Ligands and Its Role in
 Titanium-Catalyzed Ethylene Trimerization
;
_journal_name_full 'Journal of the American Chemical Society'
_journal_page_first 5298
_journal_page_last 5312
_journal_paper_doi 10.1021/ja810089f
_journal_volume 131
_journal_year 2009
_chemical_compound_source 'see text'
_chemical_formula_moiety 'C29 H40 N2 V, C24 B F20'
_chemical_formula_sum 'C53 H40 B F20 N2 V'
_chemical_formula_weight 1146.63
_chemical_name_systematic ?
_space_group_IT_number 14
_symmetry_cell_setting monoclinic
_symmetry_Int_Tables_number 14
_symmetry_space_group_name_Hall '-P 2yn'
_symmetry_space_group_name_H-M 'P 1 21/n 1'
_atom_sites_solution_hydrogens difmap
_atom_sites_solution_primary heavy
_atom_sites_solution_secondary direct
_audit_creation_date '2006-06-28  10:56:53'
_audit_creation_method
;
 PLATON <TABLE ACC> option    (version ::  40506)
 SHELXL97-2 & Manual Editing
;
_cell_angle_alpha 90
_cell_angle_beta 104.360(2)
_cell_angle_gamma 90
_cell_formula_units_Z 4
_cell_length_a 15.858(2)
_cell_length_b 15.996(2)
_cell_length_c 20.876(2)
_cell_measurement_reflns_used 5280
_cell_measurement_temperature 100(1)
_cell_measurement_theta_max 28.30
_cell_measurement_theta_min 2.25
_cell_volume 5130.1(10)
_computing_cell_refinement 'SAINTPLUS, Version 6.02A, (Bruker, 2000)'
_computing_data_collection 'SMART, Version 5.624, (Bruker, 2001)'
_computing_data_reduction 'XPREP, Version 5.1/NT, (Bruker, 2000)'
_computing_molecular_graphics
;
 PLUTO (Meetsma, 2006)
 PLATON (Spek, 2003)
;
_computing_publication_material 'PLATON (Spek, 2003)'
_computing_structure_refinement 'SHELXL-97 (Sheldrick, 1997)'
_computing_structure_solution
;
 DIRDIF-99 (Beurskens et al., 1999)
;
_diffrn_ambient_temperature 100(1)
_diffrn_detector_area_resol_mean 66.06
_diffrn_measured_fraction_theta_full 0.998
_diffrn_measured_fraction_theta_max 0.996
_diffrn_measurement_device_type
;
  Bruker Smart Apex; CCD area detector
;
_diffrn_measurement_method '\f and \w scans'
_diffrn_radiation_detector
;
  CCD area-detector
;
_diffrn_radiation_monochromator 'parallel mounted graphite'
_diffrn_radiation_source 'fine focus sealed Siemens Mo tube '
_diffrn_radiation_type MoK\a
_diffrn_radiation_wavelength 0.71073
_diffrn_reflns_av_R_equivalents 0.0437
_diffrn_reflns_av_sigmaI/netI 0.0450
_diffrn_reflns_limit_h_max 20
_diffrn_reflns_limit_h_min -20
_diffrn_reflns_limit_k_max 20
_diffrn_reflns_limit_k_min -20
_diffrn_reflns_limit_l_max 26
_diffrn_reflns_limit_l_min -25
_diffrn_reflns_number 41370
_diffrn_reflns_reduction_process
;
 Intensity data were corrected for Lorentz and polarization
  effects, decay and absorption and reduced to F~o~^2^
  using SAINT (Bruker, 2000) and SADABS (Sheldrick, 2001)
;
_diffrn_reflns_theta_full 25.00
_diffrn_reflns_theta_max 26.73
_diffrn_reflns_theta_min 2.47
_diffrn_standards_decay_% 0
_diffrn_standards_number 0
_exptl_absorpt_coefficient_mu 0.305
_exptl_absorpt_correction_T_max 0.9437
_exptl_absorpt_correction_T_min 0.8465
_exptl_absorpt_correction_type multi-scan
_exptl_absorpt_process_details '(SADABS, Sheldrick, Bruker, 2001))'
_exptl_crystal_colour red
_exptl_crystal_density_diffrn 1.485
_exptl_crystal_density_method 'not measured'
_exptl_crystal_description platelet
_exptl_crystal_F_000 2320
_exptl_crystal_size_max 0.47
_exptl_crystal_size_mid 0.28
_exptl_crystal_size_min 0.19
_refine_diff_density_max 0.418
_refine_diff_density_min -0.318
_refine_diff_density_rms 0.060
_refine_ls_extinction_method none
_refine_ls_goodness_of_fit_ref 1.026
_refine_ls_hydrogen_treatment refall
_refine_ls_matrix_type full
_refine_ls_number_parameters 854
_refine_ls_number_reflns 10849
_refine_ls_number_restraints 0
_refine_ls_restrained_S_all 1.026
_refine_ls_R_factor_all 0.0597
_refine_ls_R_factor_gt 0.0432
_refine_ls_shift/su_max 0.001
_refine_ls_shift/su_mean 0.000
_refine_ls_structure_factor_coef Fsqd
_refine_ls_weighting_details 'calc w=1/[\s^2^(Fo^2^)+(0.0588P)^2^+0.9039P] where P=(Fo^2^+2Fc^2^)/3'
_refine_ls_weighting_scheme calc
_refine_ls_wR_factor_gt 0.1041
_refine_ls_wR_factor_ref 0.1106
_reflns_number_gt 8324
_reflns_number_total 10849
_reflns_threshold_expression I>2\s(I)
_cod_data_source_file ja810089f_si_007.cif
_cod_data_source_block DATNAM
_cod_original_sg_symbol_H-M 'P 21/n'
_cod_database_code 4104172
_vrn_publ_code_void_volume 348.5
_vrn_publ_code_frame_time_sec 10.0
_vrn_publ_code_meas_time_hour 10.5

loop_
_symmetry_equiv_pos_site_id
_symmetry_equiv_pos_as_xyz
1 x,y,z
2 1/2-x,1/2+y,1/2-z
3 -x,-y,-z
4 1/2+x,1/2-y,1/2+z

loop_
_atom_site_aniso_label
_atom_site_aniso_U_11
_atom_site_aniso_U_22
_atom_site_aniso_U_33
_atom_site_aniso_U_23
_atom_site_aniso_U_13
_atom_site_aniso_U_12
V1 0.0156(2) 0.0164(2) 0.0188(2) 0.0013(1) 0.0070(1) 0.0010(1)
N11 0.0176(8) 0.0173(8) 0.0227(9) -0.0001(7) 0.0074(7) 0.0002(6)
N12 0.0186(8) 0.0163(8) 0.0247(9) 0.0017(7) 0.0102(7) 0.0008(6)
C11 0.0265(11) 0.0255(11) 0.0241(11) -0.0039(9) 0.0093(9) 0.0010(9)
C12 0.0364(12) 0.0189(10) 0.0250(12) -0.0014(9) 0.0071(10) 0.0026(9)
C13 0.0365(12) 0.0199(10) 0.0259(12) -0.0025(9) 0.0108(10) -0.0078(9)
C14 0.0243(11) 0.0267(11) 0.0255(12) -0.0016(9) 0.0059(9) -0.0065(9)
C15 0.0213(10) 0.0242(10) 0.0204(11) -0.0019(8) 0.0040(8) -0.0043(8)
C16 0.0206(10) 0.0327(12) 0.0231(11) 0.0054(9) 0.0038(9) -0.0023(9)
C17 0.0214(11) 0.0438(15) 0.0372(15) 0.0127(12) -0.0029(10) -0.0003(10)
C18 0.0345(13) 0.0412(14) 0.0209(12) 0.0046(10) 0.0050(10) -0.0081(11)
C19 0.0184(10) 0.0203(10) 0.0262(11) 0.0086(8) 0.0049(8) 0.0062(8)
C110 0.0240(10) 0.0219(10) 0.0260(12) 0.0079(9) 0.0131(9) 0.0045(8)
C111 0.0235(10) 0.0142(10) 0.0371(13) 0.0050(9) 0.0141(9) 0.0035(8)
C112 0.0241(11) 0.0164(10) 0.0385(14) -0.0023(9) 0.0129(10) -0.0003(8)
C113 0.0229(10) 0.0171(10) 0.0317(12) 0.0042(8) 0.0116(9) 0.0050(8)
C114 0.0170(10) 0.0205(10) 0.0308(12) 0.0083(9) 0.0117(9) 0.0033(8)
C115 0.0300(12) 0.0199(11) 0.0532(17) -0.0033(11) 0.0254(12) -0.0056(10)
C116 0.0338(13) 0.0267(12) 0.0407(15) -0.0045(10) 0.0215(12) -0.0012(10)
C117 0.0199(10) 0.0184(10) 0.0187(10) -0.0023(8) 0.0084(8) -0.0017(8)
C118 0.0290(12) 0.0317(12) 0.0346(13) 0.0102(10) 0.0162(10) 0.0091(10)
C119 0.0371(13) 0.0297(12) 0.0324(13) 0.0106(10) 0.0176(11) 0.0027(10)
C120 0.0267(11) 0.0280(11) 0.0275(12) -0.0017(9) 0.0137(9) -0.0056(9)
C121 0.0177(10) 0.0362(12) 0.0274(12) 0.0022(10) 0.0076(9) 0.0015(9)
C122 0.0199(10) 0.0281(11) 0.0203(11) 0.0021(9) 0.0048(8) -0.0002(8)
C123 0.0331(14) 0.0488(16) 0.0382(16) 0.0070(12) 0.0204(12) -0.0043(12)
C124 0.0181(10) 0.0274(11) 0.0337(13) 0.0087(9) 0.0138(9) 0.0056(8)
C125 0.0283(12) 0.0331(13) 0.0426(16) 0.0055(11) 0.0214(12) 0.0085(10)
C126 0.0210(11) 0.0317(14) 0.0526(17) 0.0143(12) 0.0152(12) 0.0018(10)
C127 0.0164(10) 0.0278(11) 0.0273(12) 0.0004(9) 0.0031(9) -0.0029(8)
C128 0.0268(12) 0.0364(13) 0.0249(13) 0.0123(10) 0.0026(10) 0.0014(10)
C129 0.0308(13) 0.0450(15) 0.0311(14) -0.0138(11) 0.0040(11) -0.0023(11)
F22 0.0245(6) 0.0193(6) 0.0310(7) 0.0007(5) 0.0065(5) -0.0036(5)
F23 0.0262(6) 0.0346(7) 0.0362(8) -0.0034(6) 0.0063(6) -0.0135(5)
F24 0.0175(6) 0.0470(8) 0.0272(7) 0.0011(6) 0.0001(5) -0.0016(5)
F25 0.0248(6) 0.0318(7) 0.0306(7) 0.0088(5) 0.0048(5) 0.0063(5)
F26 0.0212(6) 0.0196(6) 0.0277(7) 0.0024(5) 0.0048(5) -0.0016(4)
F28 0.0213(6) 0.0299(7) 0.0365(7) 0.0022(5) 0.0109(5) 0.0042(5)
F29 0.0328(7) 0.0297(7) 0.0496(9) 0.0028(6) 0.0028(6) 0.0125(6)
F210 0.0526(9) 0.0244(7) 0.0344(8) 0.0097(6) -0.0024(6) 0.0014(6)
F211 0.0476(8) 0.0352(7) 0.0258(7) 0.0077(6) 0.0116(6) -0.0084(6)
F212 0.0251(6) 0.0302(6) 0.0238(7) 0.0029(5) 0.0103(5) 0.0014(5)
F214 0.0180(6) 0.0291(6) 0.0259(7) -0.0019(5) 0.0046(5) 0.0033(5)
F215 0.0227(6) 0.0370(7) 0.0415(8) -0.0086(6) -0.0043(6) -0.0047(5)
F216 0.0468(8) 0.0391(8) 0.0343(8) -0.0187(6) 0.0003(7) -0.0065(6)
F217 0.0428(8) 0.0354(7) 0.0312(7) -0.0123(6) 0.0191(6) -0.0008(6)
F218 0.0216(6) 0.0292(6) 0.0284(7) -0.0055(5) 0.0128(5) -0.0025(5)
F220 0.0283(6) 0.0225(6) 0.0338(7) -0.0083(5) 0.0104(5) -0.0040(5)
F221 0.0354(7) 0.0432(8) 0.0350(8) -0.0220(6) 0.0107(6) 0.0015(6)
F222 0.0328(7) 0.0607(9) 0.0209(7) -0.0014(6) 0.0142(6) 0.0073(6)
F223 0.0287(7) 0.0382(7) 0.0285(7) 0.0106(6) 0.0136(5) -0.0008(5)
F224 0.0277(6) 0.0192(6) 0.0244(6) -0.0013(5) 0.0103(5) -0.0032(5)
C21 0.0180(9) 0.0206(10) 0.0162(10) -0.0032(8) 0.0087(8) -0.0012(8)
C22 0.0237(10) 0.0206(10) 0.0197(10) -0.0022(8) 0.0089(8) -0.0005(8)
C23 0.0208(10) 0.0275(11) 0.0217(11) -0.0060(8) 0.0083(8) -0.0099(8)
C24 0.0143(9) 0.0364(12) 0.0192(11) -0.0035(9) 0.0046(8) 0.0002(8)
C25 0.0219(10) 0.0239(10) 0.0180(10) 0.0024(8) 0.0083(8) 0.0056(8)
C26 0.0204(10) 0.0220(10) 0.0199(10) -0.0036(8) 0.0103(8) -0.0038(8)
C27 0.0185(10) 0.0174(9) 0.0227(11) -0.0017(8) 0.0032(8) -0.0040(7)
C28 0.0220(10) 0.0213(10) 0.0248(11) -0.0007(8) 0.0047(9) -0.0025(8)
C29 0.0251(11) 0.0183(10) 0.0352(13) -0.0019(9) -0.0010(10) 0.0029(8)
C210 0.0355(12) 0.0163(10) 0.0271(12) 0.0036(9) -0.0037(10) -0.0023(9)
C211 0.0324(12) 0.0251(11) 0.0226(12) 0.0008(9) 0.0049(9) -0.0101(9)
C212 0.0204(10) 0.0223(10) 0.0222(11) -0.0002(8) 0.0021(8) -0.0017(8)
C213 0.0205(10) 0.0165(9) 0.0168(10) 0.0023(8) 0.0050(8) -0.0002(8)
C214 0.0223(10) 0.0202(10) 0.0178(10) 0.0025(8) 0.0054(8) 0.0029(8)
C215 0.0218(10) 0.0257(11) 0.0248(12) 0.0020(9) -0.0019(9) -0.0015(8)
C216 0.0357(12) 0.0236(11) 0.0203(11) -0.0056(9) 0.0024(9) -0.0053(9)
C217 0.0333(12) 0.0238(11) 0.0216(11) -0.0011(9) 0.0116(9) -0.0002(9)
C218 0.0217(10) 0.0216(10) 0.0199(10) 0.0018(8) 0.0075(8) -0.0027(8)
C219 0.0135(9) 0.0214(10) 0.0193(10) -0.0008(8) 0.0038(8) 0.0037(7)
C220 0.0162(9) 0.0211(10) 0.0271(11) -0.0022(8) 0.0046(8) -0.0002(8)
C221 0.0203(10) 0.0318(12) 0.0228(11) -0.0110(9) 0.0034(9) 0.0057(9)
C222 0.0168(10) 0.0482(14) 0.0139(10) -0.0023(9) 0.0052(8) 0.0065(9)
C223 0.0168(9) 0.0307(11) 0.0211(11) 0.0062(9) 0.0056(8) 0.0028(8)
C224 0.0175(9) 0.0200(10) 0.0193(10) -0.0002(8) 0.0047(8) 0.0023(8)
B2 0.0180(10) 0.0178(11) 0.0209(12) 0.0000(9) 0.0076(9) 0.0008(8)

loop_
_atom_site_label
_atom_site_type_symbol
_atom_site_thermal_displace_type
_atom_site_fract_x
_atom_site_fract_y
_atom_site_fract_z
_atom_site_occupancy
_atom_site_U_iso_or_equiv
V1 V Uani 0.02372(2) 0.10185(2) 0.18943(2) 1.000 0.0164(1)
N11 N Uani 0.06965(10) 0.10200(10) 0.12519(8) 1.000 0.0188(5)
N12 N Uani -0.09581(10) 0.09926(10) 0.15012(8) 1.000 0.0190(5)
C11 C Uani 0.01395(14) 0.17336(13) 0.28434(11) 1.000 0.0248(6)
C12 C Uani 0.02346(15) 0.23067(13) 0.23492(11) 1.000 0.0269(7)
C13 C Uani 0.10620(15) 0.21810(13) 0.22312(11) 1.000 0.0269(7)
C14 C Uani 0.14669(14) 0.15219(14) 0.26293(11) 1.000 0.0256(7)
C15 C Uani 0.08976(13) 0.12386(13) 0.30126(10) 1.000 0.0222(6)
C16 C Uani 0.09944(13) 0.04453(14) 0.34234(11) 1.000 0.0258(6)
C17 C Uani 0.19486(15) 0.01598(17) 0.36358(14) 1.000 0.0359(8)
C18 C Uani 0.06660(16) 0.05892(17) 0.40441(12) 1.000 0.0325(8)
C19 C Uani 0.04429(13) -0.01860(12) 0.29445(10) 1.000 0.0217(6)
C110 C Uani -0.02895(13) -0.05764(13) 0.30546(11) 1.000 0.0228(6)
C111 C Uani -0.07813(13) -0.11366(12) 0.26008(11) 1.000 0.0238(6)
C112 C Uani -0.05350(14) -0.13091(13) 0.20237(12) 1.000 0.0254(7)
C113 C Uani 0.01873(13) -0.09329(12) 0.18823(11) 1.000 0.0231(6)
C114 C Uani 0.06626(13) -0.03524(12) 0.23389(11) 1.000 0.0218(6)
C115 C Uani -0.15721(17) -0.15395(15) 0.27458(15) 1.000 0.0317(8)
C116 C Uani 0.04875(17) -0.11742(15) 0.12794(13) 1.000 0.0316(8)
C117 C Uani 0.13017(12) 0.12106(12) 0.08926(10) 1.000 0.0184(6)
C118 C Uani 0.11253(15) 0.17980(14) 0.03833(12) 1.000 0.0303(7)
C119 C Uani 0.17379(15) 0.19621(15) 0.00293(12) 1.000 0.0315(7)
C120 C Uani 0.25357(14) 0.15589(13) 0.01675(11) 1.000 0.0262(7)
C121 C Uani 0.27117(14) 0.09904(14) 0.06852(11) 1.000 0.0268(7)
C122 C Uani 0.21083(13) 0.08116(13) 0.10436(11) 1.000 0.0228(6)
C123 C Uani 0.31814(18) 0.17303(18) -0.02391(14) 1.000 0.0380(9)
C124 C Uani -0.15985(13) 0.09461(13) 0.19166(12) 1.000 0.0251(7)
C125 C Uani -0.20684(16) 0.17810(16) 0.19339(14) 1.000 0.0325(8)
C126 C Uani -0.22543(16) 0.02382(16) 0.16932(16) 1.000 0.0340(8)
C127 C Uani -0.13919(13) 0.11158(13) 0.07910(11) 1.000 0.0242(6)
C128 C Uani -0.12313(16) 0.20005(15) 0.05692(13) 1.000 0.0300(7)
C129 C Uani -0.11305(17) 0.04484(17) 0.03591(13) 1.000 0.0363(8)
H11 H Uiso -0.0346(14) 0.1661(13) 0.3009(10) 1.000 0.018(5)
H12 H Uiso -0.0186(14) 0.2676(14) 0.2140(11) 1.000 0.023(6)
H13 H Uiso 0.1279(14) 0.2490(14) 0.1911(11) 1.000 0.025(6)
H14 H Uiso 0.2001(16) 0.1276(15) 0.2616(12) 1.000 0.033(6)
H17 H Uiso 0.2208(17) 0.0021(16) 0.3244(14) 1.000 0.046(8)
H17' H Uiso 0.1998(16) -0.0363(16) 0.3892(13) 1.000 0.039(7)
H17" H Uiso 0.2298(17) 0.0620(16) 0.3930(13) 1.000 0.041(7)
H18 H Uiso 0.1042(18) 0.1032(17) 0.4318(14) 1.000 0.048(8)
H18' H Uiso 0.0718(15) 0.0073(16) 0.4315(12) 1.000 0.034(6)
H18" H Uiso 0.0048(16) 0.0841(14) 0.3909(11) 1.000 0.026(6)
H110 H Uiso -0.0461(14) -0.0488(13) 0.3439(11) 1.000 0.019(5)
H112 H Uiso -0.0867(16) -0.1655(15) 0.1709(12) 1.000 0.034(7)
H114 H Uiso 0.1205(16) -0.0173(14) 0.2280(12) 1.000 0.032(6)
H115 H Uiso -0.187(2) -0.189(2) 0.2393(17) 1.000 0.070(10)
H115' H Uiso -0.195(2) -0.115(2) 0.2792(16) 1.000 0.070(10)
H115" H Uiso -0.142(2) -0.188(2) 0.3091(19) 1.000 0.081(12)
H116 H Uiso 0.0825(19) -0.169(2) 0.1367(15) 1.000 0.064(9)
H116' H Uiso 0.0832(19) -0.075(2) 0.1112(15) 1.000 0.062(9)
H116" H Uiso -0.001(2) -0.135(2) 0.0950(19) 1.000 0.085(12)
H118 H Uiso 0.0583(17) 0.2073(16) 0.0323(12) 1.000 0.039(7)
H119 H Uiso 0.1609(18) 0.2407(18) -0.0300(14) 1.000 0.053(8)
H121 H Uiso 0.3233(18) 0.0718(17) 0.0785(13) 1.000 0.045(7)
H122 H Uiso 0.2214(14) 0.0395(14) 0.1393(12) 1.000 0.030(6)
H123 H Uiso 0.336(2) 0.233(3) -0.0190(19) 1.000 0.091(12)
H123' H Uiso 0.286(3) 0.174(3) -0.073(3) 1.000 0.139(18)
H123" H Uiso 0.373(3) 0.153(3) 0.000(2) 1.000 0.106(14)
H124 H Uiso -0.1264(13) 0.0820(12) 0.2385(10) 1.000 0.014(5)
H125 H Uiso -0.1642(18) 0.2213(18) 0.2090(14) 1.000 0.049(8)
H125' H Uiso -0.2400(15) 0.1721(14) 0.2249(12) 1.000 0.030(6)
H125" H Uiso -0.2432(16) 0.1927(15) 0.1474(13) 1.000 0.034(7)
H126 H Uiso -0.2697(17) 0.0402(15) 0.1336(13) 1.000 0.035(7)
H126' H Uiso -0.2499(17) 0.0150(16) 0.2031(14) 1.000 0.043(8)
H126" H Uiso -0.1997(14) -0.0253(15) 0.1598(11) 1.000 0.024(6)
H127 H Uiso -0.2012(14) 0.1065(13) 0.0759(10) 1.000 0.020(5)
H128 H Uiso -0.1460(17) 0.2430(18) 0.0844(14) 1.000 0.050(8)
H128' H Uiso -0.1537(16) 0.2053(16) 0.0133(14) 1.000 0.038(7)
H128" H Uiso -0.0567(17) 0.2065(16) 0.0650(12) 1.000 0.041(7)
H129 H Uiso -0.0533(17) 0.0453(15) 0.0365(12) 1.000 0.036(7)
H129' H Uiso -0.1484(17) 0.0542(16) -0.0090(14) 1.000 0.044(7)
H129" H Uiso -0.1249(18) -0.0160(18) 0.0567(14) 1.000 0.055(8)
F22 F Uani 0.64559(7) 0.17605(7) 0.30190(6) 1.000 0.0250(4)
F23 F Uani 0.80970(8) 0.16014(8) 0.36912(6) 1.000 0.0326(4)
F24 F Uani 0.86974(7) 0.01233(8) 0.42824(6) 1.000 0.0315(4)
F25 F Uani 0.76119(8) -0.12246(8) 0.41282(6) 1.000 0.0294(4)
F26 F Uani 0.59790(7) -0.10993(7) 0.34169(6) 1.000 0.0231(4)
F28 F Uani 0.35520(7) 0.15876(7) 0.28068(6) 1.000 0.0286(4)
F29 F Uani 0.30458(8) 0.28262(8) 0.19748(7) 1.000 0.0387(4)
F210 F Uani 0.38932(9) 0.31815(8) 0.10194(7) 1.000 0.0395(5)
F211 F Uani 0.53108(9) 0.22483(8) 0.09486(6) 1.000 0.0358(4)
F212 F Uani 0.58366(7) 0.09849(7) 0.17824(6) 1.000 0.0256(4)
F214 F Uani 0.32690(7) -0.01407(7) 0.23217(6) 1.000 0.0245(4)
F215 F Uani 0.26153(8) -0.12743(8) 0.13971(7) 1.000 0.0359(4)
F216 F Uani 0.36765(9) -0.21421(9) 0.07905(7) 1.000 0.0418(5)
F217 F Uani 0.54253(9) -0.18530(8) 0.11510(6) 1.000 0.0347(4)
F218 F Uani 0.61019(7) -0.07617(7) 0.20810(6) 1.000 0.0252(4)
F220 F Uani 0.51566(8) 0.16951(7) 0.37562(6) 1.000 0.0277(4)
F221 F Uani 0.45507(8) 0.17041(8) 0.48352(7) 1.000 0.0375(4)
F222 F Uani 0.37484(8) 0.03261(9) 0.51770(6) 1.000 0.0368(4)
F223 F Uani 0.36059(8) -0.10782(8) 0.44201(6) 1.000 0.0307(4)
F224 F Uani 0.41830(7) -0.11037(7) 0.33420(6) 1.000 0.0231(3)
C21 C Uani 0.61244(12) 0.03283(12) 0.31557(9) 1.000 0.0175(6)
C22 C Uani 0.67060(13) 0.09887(12) 0.32636(10) 1.000 0.0207(6)
C23 C Uani 0.75656(13) 0.09309(13) 0.36235(10) 1.000 0.0228(6)
C24 C Uani 0.78732(12) 0.01883(13) 0.39195(10) 1.000 0.0232(6)
C25 C Uani 0.73257(13) -0.04939(12) 0.38397(10) 1.000 0.0207(6)
C26 C Uani 0.64809(12) -0.04080(12) 0.34634(10) 1.000 0.0198(6)
C27 C Uani 0.47420(12) 0.12175(12) 0.23562(10) 1.000 0.0199(6)
C28 C Uani 0.40315(13) 0.17213(12) 0.23635(10) 1.000 0.0229(6)
C29 C Uani 0.37432(14) 0.23736(13) 0.19304(11) 1.000 0.0277(7)
C210 C Uani 0.41696(15) 0.25547(12) 0.14518(11) 1.000 0.0283(7)
C211 C Uani 0.48798(14) 0.20793(13) 0.14125(11) 1.000 0.0270(7)
C212 C Uani 0.51389(13) 0.14342(12) 0.18565(10) 1.000 0.0222(6)
C213 C Uani 0.47225(12) -0.03853(11) 0.22612(10) 1.000 0.0179(6)
C214 C Uani 0.38419(13) -0.05595(12) 0.20467(10) 1.000 0.0200(6)
C215 C Uani 0.34812(13) -0.11326(13) 0.15669(11) 1.000 0.0255(6)
C216 C Uani 0.40090(15) -0.15718(13) 0.12564(10) 1.000 0.0273(7)
C217 C Uani 0.48933(14) -0.14250(13) 0.14419(10) 1.000 0.0254(7)
C218 C Uani 0.52234(13) -0.08466(12) 0.19306(10) 1.000 0.0207(6)
C219 C Uani 0.46624(12) 0.03152(12) 0.34631(10) 1.000 0.0181(6)
C220 C Uani 0.47566(12) 0.09921(12) 0.38936(10) 1.000 0.0216(6)
C221 C Uani 0.44507(13) 0.10130(13) 0.44561(11) 1.000 0.0253(6)
C222 C Uani 0.40539(13) 0.03210(15) 0.46302(10) 1.000 0.0261(7)
C223 C Uani 0.39794(13) -0.03856(13) 0.42476(10) 1.000 0.0227(6)
C224 C Uani 0.42853(12) -0.03779(12) 0.36845(10) 1.000 0.0189(6)
B2 B Uani 0.50679(14) 0.03690(14) 0.28100(11) 1.000 0.0184(6)

loop_
_atom_type_symbol
_atom_type_description
_atom_type_scat_dispersion_real
_atom_type_scat_dispersion_imag
_atom_type_scat_source
V V 0.3005 0.5294 'International Tables Vol C Tables 4.2.6.8 and 6.1.1.4'
N N 0.0061 0.0033 'International Tables Vol C Tables 4.2.6.8 and 6.1.1.4'
F F 0.0171 0.0103 'International Tables Vol C Tables 4.2.6.8 and 6.1.1.4'
B B 0.0013 0.0007 'International Tables Vol C Tables 4.2.6.8 and 6.1.1.4'
H H 0.0000 0.0000 'International Tables Vol C Tables 4.2.6.8 and 6.1.1.4'
C C 0.0033 0.0016 'International Tables Vol C Tables 4.2.6.8 and 6.1.1.4'

loop_
_geom_angle_atom_site_label_1
_geom_angle_atom_site_label_2
_geom_angle_atom_site_label_3
_geom_angle
_geom_angle_publ_flag
N11 V1 N12 104.07(8) yes
N11 V1 C11 144.51(8) yes
N11 V1 C12 112.30(8) yes
N11 V1 C13 85.18(8) yes
N11 V1 C14 93.91(8) yes
N11 V1 C15 128.52(8) yes
N11 V1 C114 99.99(8) yes
N12 V1 C11 96.33(8) yes
N12 V1 C12 95.56(8) yes
N12 V1 C13 126.48(8) yes
N12 V1 C14 153.81(8) yes
N12 V1 C15 126.60(7) yes
N12 V1 C114 107.77(7) yes
C11 V1 C12 35.86(8) yes
C11 V1 C13 59.40(8) yes
C11 V1 C14 59.05(8) yes
C11 V1 C15 35.19(8) yes
C11 V1 C114 101.00(8) yes
C12 V1 C13 36.05(9) yes
C12 V1 C14 59.58(8) yes
C12 V1 C15 59.46(8) yes
C12 V1 C114 133.95(8) yes
C13 V1 C14 35.43(8) yes
C13 V1 C15 59.24(8) yes
C13 V1 C114 122.56(8) yes
C14 V1 C15 35.63(8) yes
C14 V1 C114 87.24(8) yes
C15 V1 C114 74.88(7) yes
V1 N11 C117 157.85(15) yes
V1 N12 C124 120.54(13) yes
V1 N12 C127 127.12(13) yes
C124 N12 C127 111.93(16) yes
V1 C11 C12 69.89(12) yes
V1 C11 C15 72.80(12) yes
C12 C11 C15 107.9(2) no
V1 C12 C11 74.25(12) yes
V1 C12 C13 72.46(12) yes
C11 C12 C13 107.90(19) no
V1 C13 C12 71.49(13) yes
V1 C13 C14 73.26(13) yes
C12 C13 C14 108.3(2) no
V1 C14 C13 71.31(13) yes
V1 C14 C15 73.32(12) yes
C13 C14 C15 108.3(2) no
V1 C15 C11 72.01(12) yes
V1 C15 C14 71.05(12) yes
V1 C15 C16 113.33(14) yes
C11 C15 C14 107.54(19) no
C11 C15 C16 124.87(19) no
C14 C15 C16 126.54(19) no
C15 C16 C17 111.46(19) no
C15 C16 C18 110.18(19) no
C15 C16 C19 102.76(17) no
C17 C16 C18 108.6(2) no
C17 C16 C19 110.73(19) no
C18 C16 C19 113.12(18) no
C16 C19 C110 123.65(19) no
C16 C19 C114 118.60(18) no
C110 C19 C114 117.67(19) no
C19 C110 C111 121.8(2) no
C110 C111 C112 119.3(2) no
C110 C111 C115 119.5(2) no
C112 C111 C115 121.3(2) no
C15 C11 H11 124.9(13) no
V1 C11 H11 119.6(13) no
C12 C11 H11 127.0(13) no
C111 C112 C113 121.6(2) no
V1 C12 H12 117.6(14) no
C11 C12 H12 124.6(15) no
C13 C12 H12 127.5(14) no
V1 C13 H13 118.8(13) no
C112 C113 C114 118.2(2) no
C112 C113 C116 121.1(2) no
C114 C113 C116 120.6(2) no
C12 C13 H13 123.9(14) no
C14 C13 H13 127.7(14) no
V1 C114 C19 93.75(12) yes
V1 C14 H14 117.0(15) no
V1 C114 C113 106.71(14) yes
C19 C114 C113 121.26(19) no
C13 C14 H14 125.6(15) no
C15 C14 H14 125.9(15) no
N11 C117 C118 121.62(19) yes
C16 C17 H17 113.3(16) no
C16 C17 H17' 110.4(15) no
C16 C17 H17" 107.8(15) no
N11 C117 C122 119.67(18) yes
C118 C117 C122 118.71(19) no
H17' C17 H17" 109(2) no
H17 C17 H17" 112(2) no
H17 C17 H17' 105(2) no
C16 C18 H18" 109.1(13) no
C16 C18 H18' 111.1(14) no
H18' C18 H18" 114.8(19) no
H18 C18 H18' 108(2) no
H18 C18 H18" 106(2) no
C117 C118 C119 120.0(2) no
C16 C18 H18 108.0(16) no
C118 C119 C120 121.8(2) no
C119 C120 C121 117.7(2) no
C119 C120 C123 120.7(2) no
C121 C120 C123 121.6(2) no
C120 C121 C122 121.7(2) no
C117 C122 C121 120.2(2) no
N12 C124 C126 111.65(19) yes
C125 C124 C126 110.74(19) no
N12 C124 C125 112.02(18) yes
C128 C127 C129 112.3(2) no
N12 C127 C128 110.75(18) yes
N12 C127 C129 111.85(18) yes
C19 C110 H110 121.1(14) no
C111 C110 H110 117.1(14) no
C111 C112 H112 120.5(16) no
C113 C112 H112 117.8(16) no
V1 C114 H114 81.4(14) no
C19 C114 H114 119.5(15) no
C113 C114 H114 117.7(14) no
C111 C115 H115' 110(2) no
C111 C115 H115" 111(2) no
C111 C115 H115 112(2) no
H115' C115 H115" 114(3) no
H115' C115 H115 106(3) no
H115" C115 H115 104(3) no
C113 C116 H116' 116.0(18) no
C113 C116 H116" 108(2) no
C113 C116 H116 109.5(18) no
H116' C116 H116" 112(3) no
H116' C116 H116 109(3) no
H116" C116 H116 102(3) no
C117 C118 H118 114.8(15) no
C119 C118 H118 125.2(16) no
C118 C119 H119 117.6(17) no
C120 C119 H119 120.5(17) no
C120 C121 H121 119.2(17) no
C122 C121 H121 119.2(17) no
C22 C21 C26 113.12(18) no
C22 C21 B2 127.13(17) yes
C26 C21 B2 119.10(17) yes
F22 C22 C21 120.83(18) yes
F22 C22 C23 114.88(17) yes
C21 C22 C23 124.28(18) no
C117 C122 H122 117.5(14) no
C121 C122 H122 122.3(14) no
H123' C123 H123 98(3) no
C120 C123 H123' 109(3) no
C120 C123 H123" 108(3) no
C120 C123 H123 109(2) no
H123' C123 H123" 134(4) no
F23 C23 C22 120.54(18) yes
F23 C23 C24 119.87(18) yes
C22 C23 C24 119.59(19) no
H123" C123 H123 94(4) no
F24 C24 C25 120.18(18) yes
C23 C24 C25 119.22(19) no
C126 C124 H124 107.5(11) no
F24 C24 C23 120.60(18) yes
N12 C124 H124 107.6(12) no
C125 C124 H124 107.0(11) no
F25 C25 C26 120.96(18) yes
C24 C25 C26 118.87(18) no
C124 C125 H125 109.1(17) no
F25 C25 C24 120.18(18) yes
C124 C125 H125' 106.6(14) no
C124 C125 H125" 110.0(14) no
H125" C125 H125 110(2) no
H125' C125 H125" 114(2) no
H125' C125 H125 108(2) no
H126" C126 H126 111(2) no
C124 C126 H126' 105.7(17) no
C124 C126 H126" 112.9(14) no
C124 C126 H126 111.0(15) no
H126' C126 H126" 110(2) no
H126' C126 H126 107(2) no
F26 C26 C25 115.47(17) yes
C21 C26 C25 124.88(18) no
F26 C26 C21 119.62(17) yes
C28 C27 B2 127.30(18) yes
C212 C27 B2 119.79(17) yes
C129 C127 H127 108.7(12) no
N12 C127 H127 105.5(12) no
C128 C127 H127 107.3(12) no
C28 C27 C212 112.55(18) no
H128' C128 H128" 115(2) no
H128' C128 H128 109(2) no
C127 C128 H128 110.2(16) no
C127 C128 H128' 107.3(16) no
C127 C128 H128" 106.5(14) no
F28 C28 C27 120.74(17) yes
H128" C128 H128 110(2) no
C27 C28 C29 124.7(2) no
F28 C28 C29 114.59(18) yes
C127 C129 H129" 106.8(15) no
C127 C129 H129 114.0(15) no
H129' C129 H129 110(2) no
H129" C129 H129 106(2) no
H129' C129 H129" 114(2) no
C127 C129 H129' 106.6(16) no
F29 C29 C28 120.39(19) yes
F29 C29 C210 120.01(19) yes
C28 C29 C210 119.6(2) no
F210 C210 C29 120.6(2) yes
F210 C210 C211 120.4(2) yes
C29 C210 C211 119.1(2) no
F211 C211 C210 120.07(19) yes
F211 C211 C212 120.97(19) yes
C210 C211 C212 119.0(2) no
F212 C212 C27 119.11(17) yes
F212 C212 C211 115.72(18) yes
C27 C212 C211 125.2(2) no
C214 C213 C218 112.83(18) no
C214 C213 B2 120.19(17) yes
C218 C213 B2 126.75(18) yes
F214 C214 C213 119.23(17) yes
F214 C214 C215 115.73(18) yes
C213 C214 C215 125.04(19) no
F215 C215 C214 121.08(19) yes
F215 C215 C216 119.34(19) yes
C214 C215 C216 119.6(2) no
F216 C216 C215 120.9(2) yes
F216 C216 C217 120.6(2) yes
C215 C216 C217 118.49(19) no
F217 C217 C216 119.69(18) yes
F217 C217 C218 120.7(2) yes
C216 C217 C218 119.6(2) no
F218 C218 C213 120.90(17) yes
F218 C218 C217 114.68(18) yes
C213 C218 C217 124.4(2) no
C220 C219 C224 113.05(18) no
C220 C219 B2 119.50(17) yes
C224 C219 B2 127.18(17) yes
F220 C220 C219 119.31(17) yes
F220 C220 C221 116.24(17) yes
C219 C220 C221 124.43(19) no
F221 C221 C220 120.41(18) yes
F221 C221 C222 120.26(19) yes
C220 C221 C222 119.33(19) no
F222 C222 C221 120.5(2) yes
F222 C222 C223 120.1(2) yes
C221 C222 C223 119.4(2) no
F223 C223 C222 120.14(18) yes
F223 C223 C224 120.43(18) yes
C222 C223 C224 119.43(19) no
F224 C224 C219 120.89(17) yes
F224 C224 C223 114.95(17) yes
C219 C224 C223 124.15(19) no
C21 B2 C27 114.78(16) yes
C21 B2 C213 113.44(16) yes
C21 B2 C219 101.42(15) yes
C27 B2 C213 101.38(15) yes
C27 B2 C219 112.60(16) yes
C213 B2 C219 113.79(16) yes

loop_
_geom_bond_atom_site_label_1
_geom_bond_atom_site_label_2
_geom_bond_distance
_geom_bond_publ_flag
V1 N11 1.6774(17) yes
V1 N12 1.8699(17) yes
V1 C11 2.326(2) yes
V1 C12 2.269(2) yes
V1 C13 2.282(2) yes
V1 C14 2.307(2) yes
V1 C15 2.336(2) yes
V1 C114 2.411(2) yes
F22 C22 1.357(2) yes
F23 C23 1.350(2) yes
F24 C24 1.342(2) yes
F25 C25 1.341(2) yes
F26 C26 1.352(2) yes
F28 C28 1.353(2) yes
F29 C29 1.344(3) yes
F210 C210 1.348(2) yes
F211 C211 1.344(3) yes
F212 C212 1.360(2) yes
F214 C214 1.365(2) yes
F215 C215 1.350(3) yes
F216 C216 1.342(3) yes
F217 C217 1.343(3) yes
F218 C218 1.357(2) yes
F220 C220 1.356(2) yes
F221 C221 1.346(3) yes
F222 C222 1.346(2) yes
F223 C223 1.347(2) yes
F224 C224 1.352(2) yes
N11 C117 1.391(3) yes
N12 C127 1.485(3) yes
N12 C124 1.492(3) yes
C11 C12 1.416(3) no
C11 C15 1.409(3) no
C12 C13 1.408(3) no
C13 C14 1.396(3) no
C14 C15 1.421(3) no
C15 C16 1.518(3) no
C16 C19 1.533(3) no
C16 C18 1.529(3) no
C16 C17 1.537(3) no
C19 C110 1.387(3) no
C19 C114 1.417(3) no
C110 C111 1.394(3) no
C11 H11 0.93(2) no
C111 C115 1.506(3) no
C111 C112 1.383(3) no
C112 C113 1.389(3) no
C12 H12 0.92(2) no
C113 C114 1.408(3) no
C113 C116 1.502(3) no
C13 H13 0.96(2) no
C14 H14 0.94(3) no
C17 H17" 1.03(3) no
C117 C122 1.394(3) no
C17 H17 1.03(3) no
C17 H17' 0.99(3) no
C117 C118 1.394(3) no
C18 H18' 0.99(3) no
C18 H18 1.01(3) no
C118 C119 1.384(3) no
C18 H18" 1.03(3) no
C119 C120 1.385(3) no
C120 C121 1.387(3) no
C120 C123 1.508(4) no
C121 C122 1.383(3) no
C124 C125 1.534(3) no
C124 C126 1.530(3) no
C127 C128 1.530(3) no
C127 C129 1.520(3) no
C110 H110 0.92(2) no
C112 H112 0.92(2) no
C114 H114 0.94(3) no
C115 H115" 0.89(4) no
C115 H115 0.95(3) no
C115 H115' 0.89(3) no
C116 H116' 0.99(3) no
C116 H116" 0.95(4) no
C116 H116 0.98(3) no
C118 H118 0.95(3) no
C119 H119 0.98(3) no
C21 C26 1.393(3) no
C21 B2 1.653(3) yes
C121 H121 0.91(3) no
C21 C22 1.384(3) no
C122 H122 0.97(2) no
C22 C23 1.387(3) no
C123 H123' 1.03(6) no
C23 C24 1.372(3) no
C123 H123 1.00(5) no
C123 H123" 0.95(5) no
C124 H124 1.01(2) no
C24 C25 1.379(3) no
C125 H125' 0.94(2) no
C25 C26 1.382(3) no
C125 H125" 1.02(3) no
C125 H125 0.97(3) no
C126 H126' 0.90(3) no
C126 H126" 0.93(2) no
C126 H126 0.93(3) no
C27 C28 1.388(3) no
C127 H127 0.97(2) no
C27 B2 1.663(3) yes
C27 C212 1.389(3) no
C128 H128 1.02(3) no
C128 H128' 0.92(3) no
C28 C29 1.382(3) no
C128 H128" 1.03(3) no
C129 H129' 0.98(3) no
C129 H129" 1.10(3) no
C129 H129 0.95(3) no
C29 C210 1.369(3) no
C210 C211 1.378(3) no
C211 C212 1.380(3) no
C213 C214 1.385(3) no
C213 C218 1.387(3) no
C213 B2 1.661(3) yes
C214 C215 1.374(3) no
C215 C216 1.372(3) no
C216 C217 1.379(3) no
C217 C218 1.381(3) no
C219 C220 1.391(3) no
C219 C224 1.392(3) no
C219 B2 1.648(3) yes
C220 C221 1.378(3) no
C221 C222 1.366(3) no
C222 C223 1.372(3) no
C223 C224 1.379(3) no

loop_
_geom_contact_atom_site_label_1
_geom_contact_atom_site_label_2
_geom_contact_distance
_geom_contact_site_symmetry_2
_geom_contact_publ_flag
V1 H116' 3.51(3) . no
V1 H128" 3.09(2) . no
V1 H129 3.25(2) . no
F22 F212 2.8126(17) . no
F22 C115 3.182(3) 2_555 no
F22 F23 2.6449(18) . no
F22 C212 2.830(2) . no
F22 F220 2.8632(18) . no
F22 C27 2.862(2) . no
F23 F24 2.7271(18) . no
F23 F22 2.6449(18) . no
F24 F23 2.7271(18) . no
F24 C18 3.364(3) 1_655 no
F24 F25 2.7278(18) . no
F25 F26 2.6539(18) . no
F25 F24 2.7278(18) . no
F26 F218 2.8943(17) . no
F26 C213 2.951(2) . no
F26 C219 3.096(2) . no
F26 C218 3.063(2) . no
F26 C224 3.099(2) . no
F26 F224 2.8134(17) . no
F26 F25 2.6539(18) . no
F26 C12 3.352(3) 2_545 no
F26 F222 3.1151(18) 3_656 no
F28 F220 2.8162(18) . no
F28 C14 3.236(3) . no
F28 F29 2.6258(18) . no
F28 C219 2.815(2) . no
F28 F214 2.9402(16) . no
F28 C220 2.749(2) . no
F29 F210 2.727(2) . no
F29 F28 2.6258(18) . no
F22 H115 2.47(3) 2_555 no
F22 H125' 2.71(2) 1_655 no
F22 H112 2.81(2) 2_555 no
F23 H123 2.84(4) 4_555 no
F24 H18' 2.86(2) 3_656 no
F24 H110 2.65(2) 1_655 no
F24 H18" 2.71(3) 1_655 no
F25 H128 2.83(3) 2_545 no
F26 H128 2.81(3) 2_545 no
F26 H12 2.46(2) 2_545 no
F28 H14 2.44(3) . no
F29 H13 2.82(2) . no
F210 F211 2.733(2) . no
F210 C110 3.235(3) 2_555 no
F210 F29 2.727(2) . no
F211 F210 2.733(2) . no
F211 F212 2.6626(17) . no
F212 F218 2.8707(16) . no
F212 C22 3.057(2) . no
F212 F211 2.6626(17) . no
F212 F22 2.8126(17) . no
F212 C21 2.980(2) . no
F212 C218 3.126(2) . no
F212 C126 3.303(3) 1_655 no
F212 C213 3.131(2) . no
F214 C27 3.178(2) . no
F214 F224 2.7348(17) . no
F214 F215 2.6638(18) . no
F214 C219 2.912(2) . no
F214 C122 3.224(3) . no
F214 C224 2.926(2) . no
F214 C28 3.208(2) . no
F214 F28 2.9402(16) . no
F215 C116 3.326(3) . no
F215 F216 2.724(2) . no
F215 F214 2.6638(18) . no
F216 F215 2.724(2) . no
F216 F217 2.727(2) . no
F217 C123 3.261(3) 3_655 no
F217 F216 2.727(2) . no
F217 C11 3.355(3) 2_545 no
F217 F218 2.6334(17) . no
F218 C26 2.855(2) . no
F218 C126 3.325(3) 1_655 no
F218 F217 2.6334(17) . no
F218 F26 2.8943(17) . no
F218 F212 2.8707(16) . no
F218 C21 2.835(2) . no
F220 F28 2.8162(18) . no
F220 C28 3.011(2) . no
F220 C21 3.108(2) . no
F220 F221 2.6591(19) . no
F220 F22 2.8632(18) . no
F220 C27 2.933(2) . no
F220 C22 3.102(2) . no
F221 C223 3.367(3) 3_656 no
F221 F222 2.7271(19) . no
F221 F223 3.1162(19) 3_656 no
F221 C128 3.020(3) 4_555 no
F221 F220 2.6591(19) . no
F222 F223 2.7234(19) . no
F222 F26 3.1151(18) 3_656 no
F222 F221 2.7271(19) . no
F222 C26 2.953(2) 3_656 no
F222 C25 2.987(2) 3_656 no
F223 F222 2.7234(19) . no
F223 F224 2.6318(18) . no
F223 F221 3.1162(19) 3_656 no
F224 C214 2.764(2) . no
F224 C12 3.172(2) 2_545 no
F224 F26 2.8134(17) . no
F224 C13 2.980(2) 2_545 no
F224 F214 2.7348(17) . no
F224 C213 2.846(2) . no
F224 F223 2.6318(18) . no
F210 H17' 2.75(3) 2_555 no
F210 H123 2.81(4) . no
F211 H115" 2.70(4) 2_555 no
F212 H126 2.87(3) 1_655 no
F214 H17 2.87(3) . no
F214 H122 2.38(2) . no
F215 H122 2.75(2) . no
F215 H116' 2.87(3) . no
F218 H126' 2.68(3) 1_655 no
F221 H118 2.59(3) 4_555 no
F221 H128" 2.64(3) 4_555 no
F221 H128' 2.80(3) 4_555 no
F223 H17' 2.76(3) . no
F224 H12 2.85(2) 2_545 no
F224 H13 2.38(2) 2_545 no
N11 C128 3.417(3) . no
N11 N12 2.799(2) . no
N11 C12 3.294(3) . no
N11 C13 2.716(3) . no
N11 C14 2.943(3) . no
N11 C114 3.167(3) . no
N11 C129 3.166(3) . no
N11 C127 3.215(3) . no
N12 C11 3.141(3) . no
N12 C12 3.077(3) . no
N12 N11 2.799(2) . no
N11 H116' 2.86(3) . no
N11 H129 2.50(3) . no
N11 H114 2.84(2) . no
N11 H128" 2.67(3) . no
N11 H13 2.77(2) . no
C11 C124 3.207(3) . no
C11 N12 3.141(3) . no
C11 C13 2.283(3) . no
C11 C14 2.283(3) . no
C11 F217 3.355(3) 2_555 no
C11 C216 3.383(3) 2_555 no
C11 C125 3.546(4) . no
C11 C217 3.308(3) 2_555 no
C11 C16 2.596(3) . no
C11 C19 3.107(3) . no
C12 C14 2.274(3) . no
C12 C217 3.283(3) 2_555 no
C12 C218 3.472(3) 2_555 no
C12 F26 3.352(3) 2_555 no
C12 C216 3.376(3) 2_555 no
C12 N11 3.294(3) . no
C12 N12 3.077(3) . no
C12 C15 2.285(3) . no
C12 C124 3.564(3) . no
C12 F224 3.172(2) 2_555 no
C13 N11 2.716(3) . no
C13 C15 2.283(3) . no
C13 C11 2.283(3) . no
C13 C117 3.300(3) . no
C13 F224 2.980(2) 2_555 no
C14 C16 2.625(3) . no
C14 N11 2.943(3) . no
C14 C19 3.326(3) . no
C14 C114 3.256(3) . no
C14 C11 2.283(3) . no
C14 C12 2.274(3) . no
C14 F28 3.236(3) . no
C15 C12 2.285(3) . no
C15 C19 2.384(3) . no
C15 C13 2.283(3) . no
C15 C114 2.887(3) . no
C17 C222 3.476(3) . no
C17 C223 3.275(3) . no
C18 F24 3.364(3) 1_455 no
C21 F218 2.835(2) . no
C21 F220 3.108(2) . no
C21 F212 2.980(2) . no
C22 C212 3.419(3) . no
C22 F212 3.057(2) . no
C22 F220 3.102(2) . no
C25 F222 2.987(2) 3_656 no
C26 C218 3.398(3) . no
C26 F218 2.855(2) . no
C26 F222 2.953(2) 3_656 no
C27 F220 2.933(2) . no
C27 F22 2.862(2) . no
C27 F214 3.178(2) . no
C28 F220 3.011(2) . no
C28 C220 3.326(3) . no
C28 F214 3.208(2) . no
C29 C121 3.496(3) . no
C110 C210 3.499(3) 2_545 no
C110 F210 3.235(3) 2_545 no
C11 H125 2.97(3) . no
C11 H124 2.64(2) . no
C111 C126 3.419(4) . no
C11 H18" 2.68(2) . no
C111 C210 3.510(3) 2_545 no
C11 H12 2.08(2) . no
C12 H11 2.11(2) . no
C12 H13 2.10(2) . no
C12 H125 2.89(3) . no
C13 H14 2.09(3) . no
C13 H12 2.10(2) . no
C14 H114 2.81(2) . no
C114 C16 2.538(3) . no
C14 H17" 3.07(3) . no
C14 H13 2.13(2) . no
C114 C15 2.887(3) . no
C114 N11 3.167(3) . no
C114 C14 3.256(3) . no
C14 H17 2.84(3) . no
C15 H114 2.84(2) . no
C115 C211 3.582(4) 2_545 no
C115 C126 3.593(4) . no
C115 F22 3.182(3) 2_545 no
C15 H14 2.11(3) . no
C15 H11 2.08(2) . no
C116 F215 3.326(3) . no
C17 H14 2.80(2) . no
C17 H114 2.83(2) . no
C18 H11 2.91(2) . no
C18 H110 2.58(2) . no
C121 C210 3.512(3) . no
C121 C29 3.496(3) . no
C22 H125' 3.06(2) 1_655 no
C122 C129 3.576(3) 3_555 no
C122 F214 3.224(3) . no
C123 F217 3.261(3) 3_655 no
C25 H115' 2.91(3) 1_655 no
C125 C128 3.446(4) . no
C125 C11 3.546(4) . no
C126 C115 3.593(4) . no
C126 F218 3.325(3) 1_455 no
C126 C111 3.419(4) . no
C126 F212 3.303(3) 1_455 no
C128 C125 3.446(4) . no
C128 N11 3.417(3) . no
C128 F221 3.020(3) 4_454 no
C129 N11 3.166(3) . no
C129 C122 3.576(3) 3_555 no
C110 H124 2.87(2) . no
C210 C111 3.510(3) 2_555 no
C210 C121 3.512(3) . no
C110 H18' 2.91(2) . no
C110 H18" 2.85(2) . no
C210 C110 3.499(3) 2_555 no
C211 C115 3.582(4) 2_555 no
C111 H126" 2.85(2) . no
C212 C22 3.419(3) . no
C212 F22 2.830(2) . no
C112 H126" 2.83(2) . no
C213 F212 3.131(2) . no
C213 F26 2.951(2) . no
C213 F224 2.846(2) . no
C214 C224 3.328(3) . no
C114 H17 2.76(3) . no
C214 F224 2.764(2) . no
C216 C12 3.376(3) 2_545 no
C216 C11 3.383(3) 2_545 no
C217 C11 3.308(3) 2_545 no
C117 H13 2.96(2) . no
C217 C12 3.283(3) 2_545 no
C117 H129 3.09(3) . no
C118 H116" 2.99(4) 3_555 no
C118 H128" 2.90(3) . no
C218 C12 3.472(3) 2_545 no
C218 C26 3.398(3) . no
C218 F212 3.126(2) . no
C218 F26 3.063(2) . no
C219 F214 2.912(2) . no
C219 F26 3.096(2) . no
C219 F28 2.815(2) . no
C220 F28 2.749(2) . no
C220 C28 3.326(3) . no
C221 C223 3.345(3) 3_656 no
C221 C222 3.402(3) 3_656 no
C222 C223 3.406(3) 3_656 no
C222 C222 3.185(3) 3_656 no
C222 C221 3.402(3) 3_656 no
C122 H129' 2.94(3) 3_555 no
C222 C17 3.476(3) . no
C223 C17 3.275(3) . no
C223 F221 3.367(3) 3_656 no
C223 C221 3.345(3) 3_656 no
C223 C222 3.406(3) 3_656 no
C124 H11 2.87(2) . no
C224 F26 3.099(2) . no
C224 C214 3.328(3) . no
C224 F214 2.926(2) . no
C125 H11 3.08(2) . no
C125 H127 2.73(2) . no
C125 H128 2.88(3) . no
C126 H127 2.46(2) . no
C127 H125" 2.76(3) . no
C127 H126 2.84(3) . no
C127 H126" 3.06(2) . no
C128 H118 3.05(3) . no
C128 H125" 3.00(3) . no
C211 H115" 2.93(3) 2_555 no
C214 H122 3.02(2) . no
C218 H12 3.07(2) 2_545 no
C222 H17" 2.85(3) . no
C223 H17' 3.04(3) . no
C223 H17" 3.04(3) . no
H115' C25 2.91(3) 1_455 no
H115" F211 2.70(4) 2_545 no
H115" C211 2.93(3) 2_545 no
H116' V1 3.51(3) . no
H116' H114 2.54(4) . no
H116' N11 2.86(3) . no
H116' F215 2.87(3) . no
H116" H112 2.38(4) . no
H116" C118 2.99(4) 3_555 no
H123" H121 2.37(5) . no
H125' H126' 2.55(3) . no
H125' F22 2.71(2) 1_455 no
H125' C22 3.06(2) 1_455 no
H125" H127 2.25(3) . no
H125" C127 2.76(3) . no
H125" C128 3.00(3) . no
H125" H126 2.48(3) . no
H125" H128 2.40(4) . no
H126' F218 2.68(3) 1_455 no
H126' H125' 2.55(3) . no
H126" C127 3.06(2) . no
H126" C112 2.83(2) . no
H126" C111 2.85(2) . no
H11 C124 2.87(2) . no
H11 C18 2.91(2) . no
H11 H18" 2.25(3) . no
H11 H124 2.17(3) . no
H11 C125 3.08(2) . no
H11 H125 2.59(4) . no
H128' F221 2.80(3) 4_454 no
H128' H129' 2.47(4) . no
H12 H125 2.40(4) . no
H12 F26 2.46(2) 2_555 no
H12 F224 2.85(2) 2_555 no
H12 C218 3.07(2) 2_555 no
H128" F221 2.64(3) 4_454 no
H128" H118 2.10(4) . no
H128" C118 2.90(3) . no
H128" V1 3.09(2) . no
H128" N11 2.67(3) . no
H13 F29 2.82(2) . no
H13 F224 2.38(2) 2_555 no
H13 C117 2.96(2) . no
H129' H128' 2.47(4) . no
H129' C122 2.94(3) 3_555 no
H14 C17 2.80(2) . no
H14 H17 2.38(4) . no
H14 F28 2.44(3) . no
H17 C114 2.76(3) . no
H17 F214 2.87(3) . no
H17 C14 2.84(3) . no
H17 H14 2.38(4) . no
H17 H114 2.26(4) . no
H17' F223 2.76(3) . no
H17' F210 2.75(3) 2_545 no
H17' C223 3.04(3) . no
H17' H18' 2.51(4) . no
H17" C222 2.85(3) . no
H17" C14 3.07(3) . no
H17" C223 3.04(3) . no
H17" H18 2.42(4) . no
H18 H17" 2.42(4) . no
H18' C110 2.91(2) . no
H18' H17' 2.51(4) . no
H18' H110 2.44(3) . no
H18' F24 2.86(2) 3_656 no
H18" C110 2.85(2) . no
H18" F24 2.71(3) 1_455 no
H18" C11 2.68(2) . no
H18" H11 2.25(3) . no
H18" H110 2.40(3) . no
H110 H18" 2.40(3) . no
H110 F24 2.65(2) 1_455 no
H110 C18 2.58(2) . no
H110 H18' 2.44(3) . no
H112 H115 2.42(4) . no
H112 F22 2.81(2) 2_545 no
H112 H116" 2.38(4) . no
H114 C17 2.83(2) . no
H114 H17 2.26(4) . no
H114 H116' 2.54(4) . no
H115 H112 2.42(4) . no
H115 F22 2.47(3) 2_545 no
H118 H128" 2.10(4) . no
H118 C128 3.05(3) . no
H118 F221 2.59(3) 4_454 no
H121 H123" 2.37(5) . no
H122 C214 3.02(2) . no
H122 F214 2.38(2) . no
H122 F215 2.75(2) . no
H123 F210 2.81(4) . no
H123 F23 2.84(4) 4_454 no
H124 C11 2.64(2) . no
H124 C110 2.87(2) . no
H124 H11 2.17(3) . no
H125 C11 2.97(3) . no
H125 C12 2.89(3) . no
H125 H11 2.59(4) . no
H125 H12 2.40(4) . no
H126 F212 2.87(3) 1_455 no
H126 H127 2.10(3) . no
H126 C127 2.84(3) . no
H126 H125" 2.48(3) . no
H127 H126 2.10(3) . no
H127 C125 2.73(2) . no
H127 H125" 2.25(3) . no
H127 C126 2.46(2) . no
H128 F25 2.83(3) 2_555 no
H128 F26 2.81(3) 2_555 no
H128 H125" 2.40(4) . no
H128 C125 2.88(3) . no
H129 C117 3.09(3) . no
H129 V1 3.25(2) . no
H129 N11 2.50(3) . no

loop_
_geom_hbond_atom_site_label_D
_geom_hbond_atom_site_label_H
_geom_hbond_atom_site_label_A
_geom_hbond_distance_DH
_geom_hbond_distance_HA
_geom_hbond_distance_DA
_geom_hbond_angle_DHA
_geom_hbond_site_symmetry_A
_geom_hbond_publ_flag
C12 H12 F26 0.92(2) 2.46(2) 3.352(3) 164.8(19) 2_555 yes
C13 H13 F224 0.96(2) 2.38(2) 2.980(2) 119.7(17) 2_555 yes
C14 H14 F28 0.94(3) 2.44(3) 3.236(3) 141.9(19) . yes
C115 H115 F22 0.95(3) 2.47(3) 3.182(3) 131(3) 2_545 yes
C122 H122 F214 0.97(2) 2.38(2) 3.224(3) 144.4(18) . yes
C129 H129 N11 0.95(3) 2.50(3) 3.166(3) 127.4(19) . yes

loop_
_geom_torsion_atom_site_label_1
_geom_torsion_atom_site_label_2
_geom_torsion_atom_site_label_3
_geom_torsion_atom_site_label_4
_geom_torsion
_geom_torsion_publ_flag
N12 V1 N11 C117 146.0(4) no
C11 V1 N11 C117 22.8(5) no
C12 V1 N11 C117 43.8(4) no
C13 V1 N11 C117 19.5(4) no
C14 V1 N11 C117 -14.8(4) no
C15 V1 N11 C117 -24.1(4) no
C114 V1 N11 C117 -102.7(4) no
N11 V1 N12 C124 177.20(14) no
N11 V1 N12 C127 -10.80(17) no
C11 V1 N12 C124 -32.07(15) no
C11 V1 N12 C127 139.94(16) no
C12 V1 N12 C124 -68.13(15) no
C12 V1 N12 C127 103.88(16) no
C13 V1 N12 C124 -88.36(16) no
C13 V1 N12 C127 83.65(18) no
C14 V1 N12 C124 -50.8(2) no
C14 V1 N12 C127 121.2(2) no
C15 V1 N12 C124 -12.43(18) no
C15 V1 N12 C127 159.58(14) no
C114 V1 N12 C124 71.64(15) no
C114 V1 N12 C127 -116.35(16) no
N11 V1 C11 C12 34.5(2) no
N11 V1 C11 C15 -82.68(17) no
N12 V1 C11 C12 -90.74(14) no
N12 V1 C11 C15 152.09(12) no
C12 V1 C11 C15 -117.18(19) no
C13 V1 C11 C12 38.26(14) no
C13 V1 C11 C15 -78.92(14) no
C14 V1 C11 C12 79.74(15) no
C14 V1 C11 C15 -37.44(12) no
C15 V1 C11 C12 117.18(19) no
C114 V1 C11 C12 159.73(14) no
C114 V1 C11 C15 42.55(13) no
N11 V1 C12 C11 -159.19(13) no
N11 V1 C12 C13 -44.10(15) no
N12 V1 C12 C11 93.12(14) no
N12 V1 C12 C13 -151.80(13) no
C11 V1 C12 C13 115.08(19) no
C13 V1 C12 C11 -115.08(19) no
C14 V1 C12 C11 -78.12(14) no
C14 V1 C12 C13 36.96(13) no
C15 V1 C12 C11 -36.53(13) no
C15 V1 C12 C13 78.55(14) no
C114 V1 C12 C11 -28.19(18) no
C114 V1 C12 C13 86.89(15) no
N11 V1 C13 C12 139.75(14) no
N11 V1 C13 C14 -103.70(14) no
N12 V1 C13 C12 35.80(16) no
N12 V1 C13 C14 152.36(13) no
C11 V1 C13 C12 -38.06(13) no
C11 V1 C13 C14 78.50(14) no
C12 V1 C13 C14 116.56(19) no
C14 V1 C13 C12 -116.56(19) no
C15 V1 C13 C12 -79.22(14) no
C15 V1 C13 C14 37.34(13) no
C114 V1 C13 C12 -121.47(13) no
C114 V1 C13 C14 -4.91(17) no
N11 V1 C14 C13 76.02(14) no
N11 V1 C14 C15 -167.45(13) no
N12 V1 C14 C13 -57.7(2) no
N12 V1 C14 C15 58.8(2) no
C11 V1 C14 C13 -79.57(14) no
C11 V1 C14 C15 36.96(12) no
C12 V1 C14 C13 -37.62(13) no
C12 V1 C14 C15 78.92(14) no
C13 V1 C14 C15 116.53(19) no
C15 V1 C14 C13 -116.53(19) no
C114 V1 C14 C13 175.86(14) no
C114 V1 C14 C15 -67.61(13) no
N11 V1 C15 C11 132.61(13) no
N11 V1 C15 C14 16.09(16) no
N11 V1 C15 C16 -106.43(16) no
N12 V1 C15 C11 -35.42(15) no
N12 V1 C15 C14 -151.94(12) no
N12 V1 C15 C16 85.55(16) no
C11 V1 C15 C14 -116.52(18) no
C11 V1 C15 C16 121.0(2) no
C12 V1 C15 C11 37.24(13) no
C12 V1 C15 C14 -79.28(14) no
C12 V1 C15 C16 158.21(18) no
C13 V1 C15 C11 79.39(14) no
C13 V1 C15 C14 -37.12(13) no
C13 V1 C15 C16 -159.64(18) no
C14 V1 C15 C11 116.52(18) no
C14 V1 C15 C16 -122.5(2) no
C114 V1 C15 C11 -136.55(14) no
C114 V1 C15 C14 106.93(13) no
C114 V1 C15 C16 -15.59(14) no
N11 V1 C114 C19 165.89(13) no
N11 V1 C114 C113 -69.88(15) no
N12 V1 C114 C19 -85.72(14) no
N12 V1 C114 C113 38.52(16) no
C11 V1 C114 C19 14.67(14) no
C11 V1 C114 C113 138.91(15) no
C12 V1 C114 C19 31.05(18) no
C12 V1 C114 C113 155.28(14) no
C13 V1 C114 C19 75.24(15) no
C13 V1 C114 C113 -160.52(14) no
C14 V1 C114 C19 72.40(14) no
C14 V1 C114 C113 -163.37(15) no
C15 V1 C114 C19 38.48(13) no
C15 V1 C114 C113 162.72(16) no
V1 N11 C117 C118 -104.5(4) no
V1 N11 C117 C122 75.2(4) no
V1 N12 C124 C125 106.39(19) no
V1 N12 C124 C126 -128.76(18) no
C127 N12 C124 C125 -66.8(2) no
C127 N12 C124 C126 58.1(2) no
V1 N12 C127 C128 -63.9(2) no
V1 N12 C127 C129 62.3(2) no
C124 N12 C127 C128 108.7(2) no
C124 N12 C127 C129 -125.17(19) no
V1 C11 C12 C13 -65.16(15) no
C15 C11 C12 V1 63.29(15) no
C15 C11 C12 C13 -1.9(2) no
V1 C11 C15 C14 62.57(15) no
V1 C11 C15 C16 -106.3(2) no
C12 C11 C15 V1 -61.41(15) no
C12 C11 C15 C14 1.2(2) no
C12 C11 C15 C16 -167.7(2) no
V1 C12 C13 C14 -64.47(16) no
C11 C12 C13 V1 66.35(15) no
C11 C12 C13 C14 1.9(3) no
V1 C13 C14 C15 -64.48(15) no
C12 C13 C14 V1 63.33(16) no
C12 C13 C14 C15 -1.2(3) no
V1 C14 C15 C11 -63.19(15) no
V1 C14 C15 C16 105.5(2) no
C13 C14 C15 V1 63.18(16) no
C13 C14 C15 C11 0.0(2) no
C13 C14 C15 C16 168.7(2) no
V1 C15 C16 C17 107.99(18) no
V1 C15 C16 C18 -131.44(16) no
V1 C15 C16 C19 -10.63(19) no
C11 C15 C16 C17 -168.3(2) no
C11 C15 C16 C18 -47.7(3) no
C11 C15 C16 C19 73.1(2) no
C14 C15 C16 C17 24.9(3) no
C14 C15 C16 C18 145.5(2) no
C14 C15 C16 C19 -93.7(2) no
C15 C16 C19 C110 -117.6(2) no
C15 C16 C19 C114 59.1(2) no
C17 C16 C19 C110 123.3(2) no
C17 C16 C19 C114 -60.0(3) no
C18 C16 C19 C110 1.2(3) no
C18 C16 C19 C114 177.86(19) no
C16 C19 C110 C111 178.9(2) no
C114 C19 C110 C111 2.2(3) no
C16 C19 C114 V1 -68.62(18) no
C110 C19 C114 V1 108.27(17) no
C16 C19 C114 C113 179.25(19) no
C110 C19 C114 C113 -3.9(3) no
C26 C21 C22 F22 -177.61(17) no
C26 C21 C22 C23 1.8(3) no
B2 C21 C22 F22 -7.1(3) no
B2 C21 C22 C23 172.30(19) no
C22 C21 C26 F26 178.04(17) no
C22 C21 C26 C25 -0.2(3) no
B2 C21 C26 F26 6.7(3) no
B2 C21 C26 C25 -171.53(19) no
C22 C21 B2 C27 19.3(3) no
C22 C21 B2 C213 135.3(2) no
C22 C21 B2 C219 -102.3(2) no
C26 C21 B2 C27 -170.64(17) no
C26 C21 B2 C213 -54.7(2) no
C26 C21 B2 C219 67.7(2) no
F22 C22 C23 F23 -2.3(3) no
F22 C22 C23 C24 176.87(18) no
C21 C22 C23 F23 178.29(18) no
C21 C22 C23 C24 -2.6(3) no
F23 C23 C24 F24 0.7(3) no
F23 C23 C24 C25 -179.26(18) no
C22 C23 C24 F24 -178.51(18) no
C22 C23 C24 C25 1.6(3) no
F24 C24 C25 F25 0.5(3) no
F24 C24 C25 C26 -180.00(18) no
C23 C24 C25 F25 -179.60(18) no
C23 C24 C25 C26 -0.1(3) no
F25 C25 C26 F26 0.6(3) no
F25 C25 C26 C21 178.87(18) no
C24 C25 C26 F26 -178.92(18) no
C24 C25 C26 C21 -0.7(3) no
C212 C27 C28 F28 178.35(17) no
C212 C27 C28 C29 -0.5(3) no
B2 C27 C28 F28 5.3(3) no
B2 C27 C28 C29 -173.5(2) no
C28 C27 B2 C21 -134.0(2) no
C28 C27 B2 C213 103.4(2) no
C28 C27 B2 C219 -18.6(3) no
C212 C27 B2 C21 53.4(2) no
C212 C27 B2 C213 -69.3(2) no
C212 C27 B2 C219 168.79(18) no
C28 C27 C212 C211 0.6(3) no
C28 C27 C212 F212 -178.93(17) no
B2 C27 C212 F212 -5.3(3) no
B2 C27 C212 C211 174.27(19) no
F28 C28 C29 F29 0.9(3) no
C27 C28 C29 C210 0.2(3) no
F28 C28 C29 C210 -178.73(18) no
C27 C28 C29 F29 179.82(19) no
C28 C29 C210 F210 179.20(19) no
F29 C29 C210 C211 -179.59(19) no
C28 C29 C210 C211 0.1(3) no
F29 C29 C210 F210 -0.5(3) no
F210 C210 C211 F211 1.2(3) no
F210 C210 C211 C212 -179.06(19) no
C29 C210 C211 F211 -179.69(19) no
C29 C210 C211 C212 0.1(3) no
F211 C211 C212 C27 179.30(19) no
C210 C211 C212 F212 179.12(18) no
C210 C211 C212 C27 -0.5(3) no
F211 C211 C212 F212 -1.1(3) no
C218 C213 C214 F214 -178.95(17) no
C218 C213 C214 C215 1.0(3) no
B2 C213 C214 F214 -4.1(3) no
B2 C213 C214 C215 175.86(19) no
C214 C213 C218 F218 -179.42(17) no
C214 C213 C218 C217 -0.4(3) no
B2 C213 C218 F218 6.1(3) no
B2 C213 C218 C217 -174.93(19) no
C214 C213 B2 C21 164.65(17) no
C214 C213 B2 C27 -71.8(2) no
C214 C213 B2 C219 49.4(2) no
C218 C213 B2 C21 -21.2(3) no
C218 C213 B2 C27 102.4(2) no
C218 C213 B2 C219 -136.5(2) no
F214 C214 C215 F215 -1.4(3) no
F214 C214 C215 C216 178.92(18) no
C213 C214 C215 F215 178.70(19) no
C213 C214 C215 C216 -1.0(3) no
F215 C215 C216 F216 -0.4(3) no
F215 C215 C216 C217 -179.29(18) no
C214 C215 C216 F216 179.31(19) no
C214 C215 C216 C217 0.4(3) no
F216 C216 C217 F217 0.4(3) no
F216 C216 C217 C218 -178.83(18) no
C215 C216 C217 F217 179.27(18) no
C215 C216 C217 C218 0.1(3) no
F217 C217 C218 F218 -0.2(3) no
F217 C217 C218 C213 -179.24(18) no
C216 C217 C218 F218 179.00(18) no
C216 C217 C218 C213 0.0(3) no
C224 C219 C220 F220 176.59(17) no
C224 C219 C220 C221 -5.0(3) no
B2 C219 C220 F220 2.1(3) no
B2 C219 C220 C221 -179.44(19) no
C220 C219 C224 F224 -176.86(17) no
C220 C219 C224 C223 4.2(3) no
B2 C219 C224 F224 -2.9(3) no
B2 C219 C224 C223 178.1(2) no
C220 C219 B2 C21 70.6(2) no
C220 C219 B2 C27 -52.6(2) no
C220 C219 B2 C213 -167.25(17) no
C224 C219 B2 C21 -103.1(2) no
C224 C219 B2 C27 133.8(2) no
C224 C219 B2 C213 19.1(3) no
F220 C220 C221 F221 0.3(3) no
F220 C220 C221 C222 -178.90(18) no
C219 C220 C221 F221 -178.20(19) no
C219 C220 C221 C222 2.6(3) no
F221 C221 C222 F222 0.9(3) no
F221 C221 C222 C223 -178.20(19) no
C220 C221 C222 F222 -179.91(19) no
C220 C221 C222 C223 1.0(3) no
F222 C222 C223 F223 -0.5(3) no
F222 C222 C223 C224 179.17(18) no
C221 C222 C223 F223 178.65(19) no
C221 C222 C223 C224 -1.7(3) no
F223 C223 C224 F224 -0.5(3) no
F223 C223 C224 C219 178.58(18) no
C222 C223 C224 F224 179.92(18) no
C222 C223 C224 C219 -1.1(3) no
